data_4028920
loop_
_publ_author_name
'Piotrkowska, Barbara'
'My\'sli\'nska, Ma\/lgorzata'
'Gdaniec, Maria'
'Herman, Aleksander'
'Po\/lo\'nski, Tadeusz'

_publ_section_title
;
 Conformational Properties, Chiroptical Spectra, and Molecular
 Self-Assembly of 2,3-Piperazinodiones and Their Dithiono Analogues
;
_journal_issue 7
_journal_name_full 'The Journal of Organic Chemistry'
_journal_page_first 2852
_journal_page_last 2861
_journal_paper_doi 10.1021/jo800037w
_journal_volume 73
_journal_year 2008
_chemical_absolute_configuration syn
_chemical_formula_moiety 'C18 H18 N2 O2'
_chemical_formula_sum 'C18 H18 N2 O2'
_chemical_formula_weight 294.34
_chemical_melting_point 536.1(10)
_chemical_name_systematic
; 
(5S,6S)-1,4-Dimethyl-5,6-diphenyl-2,3-piperazinedione  
;
_space_group_IT_number 5
_symmetry_cell_setting monoclinic
_symmetry_space_group_name_Hall 'C 2y'
_symmetry_space_group_name_H-M 'C 1 2 1'
_atom_sites_solution_hydrogens geom
_atom_sites_solution_primary direct
_atom_sites_solution_secondary difmap
_audit_creation_method SHELXL-97
_cell_angle_alpha 90.00
_cell_angle_beta 119.234(4)
_cell_angle_gamma 90.00
_cell_formula_units_Z 6
_cell_length_a 23.6192(10)
_cell_length_b 6.7822(3)
_cell_length_c 16.8873(6)
_cell_measurement_reflns_used 7569
_cell_measurement_temperature 200(2)
_cell_measurement_theta_max 25
_cell_measurement_theta_min 4
_cell_volume 2360.63(19)
_computing_cell_refinement
;
CrysAlis CCD
;
_computing_data_collection
;
CrysAlis CCD (Oxford Diffraction, 2007)
;
_computing_data_reduction
;
CrysAlis RED (Oxford Diffraction, 2007)
;
_computing_molecular_graphics
; Stereochemical Workstation (Siemens, 1989).
Mercury, Version 1.4
(Macrae et al., 2006)
;
_computing_publication_material SHELXL-97
_computing_structure_refinement 'SHELXL-97 (Sheldrick, 1997)'
_computing_structure_solution 'SHELXS-97 (Sheldrick, 1997)'
_diffrn_ambient_temperature 200(2)
_diffrn_measured_fraction_theta_full 0.992
_diffrn_measured_fraction_theta_max 0.989
_diffrn_measurement_device_type 'Kuma KM4CCD \k geometry'
_diffrn_measurement_method '\w scans'
_diffrn_radiation_monochromator graphite
_diffrn_radiation_source 'fine-focus sealed tube'
_diffrn_radiation_type MoK\a
_diffrn_radiation_wavelength 0.71073
_diffrn_reflns_av_R_equivalents 0.0158
_diffrn_reflns_av_sigmaI/netI 0.0251
_diffrn_reflns_limit_h_max 29
_diffrn_reflns_limit_h_min -29
_diffrn_reflns_limit_k_max 5
_diffrn_reflns_limit_k_min -8
_diffrn_reflns_limit_l_max 21
_diffrn_reflns_limit_l_min -21
_diffrn_reflns_number 6125
_diffrn_reflns_theta_full 25.00
_diffrn_reflns_theta_max 26.36
_diffrn_reflns_theta_min 4.10
_diffrn_standards_decay_% 0
_diffrn_standards_number 0
_exptl_absorpt_coefficient_mu 0.082
_exptl_absorpt_correction_type none
_exptl_crystal_colour colourless
_exptl_crystal_density_diffrn 1.242
_exptl_crystal_density_method 'not measured'
_exptl_crystal_description block
_exptl_crystal_F_000 936
_exptl_crystal_size_max .5
_exptl_crystal_size_mid .5
_exptl_crystal_size_min .5
_refine_diff_density_max 0.144
_refine_diff_density_min -0.141
_refine_diff_density_rms 0.030
_refine_ls_extinction_coef 0.0051(10)
_refine_ls_extinction_expression Fc^*^=kFc[1+0.001xFc^2^\l^3^/sin(2\q)]^-1/4^
_refine_ls_extinction_method SHELXL
_refine_ls_goodness_of_fit_ref 1.076
_refine_ls_hydrogen_treatment constr
_refine_ls_matrix_type full
_refine_ls_number_parameters 302
_refine_ls_number_reflns 2600
_refine_ls_number_restraints 1
_refine_ls_restrained_S_all 1.076
_refine_ls_R_factor_all 0.0415
_refine_ls_R_factor_gt 0.0314
_refine_ls_shift/su_max 0.000
_refine_ls_shift/su_mean 0.000
_refine_ls_structure_factor_coef Fsqd
_refine_ls_weighting_details 'calc w=1/[\s^2^(Fo^2^)+(0.0561P)^2^] where P=(Fo^2^+2Fc^2^)/3'
_refine_ls_weighting_scheme calc
_refine_ls_wR_factor_gt 0.0794
_refine_ls_wR_factor_ref 0.0867
_reflns_number_gt 2134
_reflns_number_total 2600
_reflns_threshold_expression I>2\s(I)
_cod_data_source_file jo800037wsup7.cif
_cod_data_source_block 5b
_cod_depositor_comments
;
The following automatic conversions were performed:

'_chemical_melting_point' value '262-264 C' was changed to
'536.1(10)' - it was converted from degrees Celsius(C) to Kelvins(K),
the average value was taken and precision was estimated.

Automatic conversion script
Id: cif_fix_values 1891 2012-01-12 08:04:46Z andrius 
;
_cod_original_sg_symbol_Hall 'C 2y '
_cod_original_sg_symbol_H-M 'C 2 '
_cod_database_code 4028920

loop_
_symmetry_equiv_pos_as_xyz
'x, y, z'
'-x, y, -z'
'x+1/2, y+1/2, z'
'-x+1/2, y+1/2, -z'

loop_
_atom_site_label
_atom_site_type_symbol
_atom_site_fract_x
_atom_site_fract_y
_atom_site_fract_z
_atom_site_U_iso_or_equiv
_atom_site_adp_type
_atom_site_occupancy
_atom_site_symmetry_multiplicity
_atom_site_calc_flag
_atom_site_refinement_flags
N1A N 0.06207(7) 0.5855(3) 0.57638(10) 0.0274(4) Uani 1 1 d .
O2A O 0.05441(8) 0.2540(3) 0.58314(11) 0.0468(4) Uani 1 1 d .
C2A C 0.03275(9) 0.4120(3) 0.54518(12) 0.0293(5) Uani 1 1 d .
C6A C 0.03727(9) 0.7634(3) 0.52135(12) 0.0253(4) Uani 1 1 d .
H6A H 0.0541 0.8774 0.5620 0.030 Uiso 1 1 calc R
C7A C 0.12632(9) 0.5953(4) 0.65772(13) 0.0407(6) Uani 1 1 d .
H7A1 H 0.1371 0.4689 0.6870 0.061 Uiso 1 1 calc R
H7A2 H 0.1257 0.6922 0.6988 0.061 Uiso 1 1 calc R
H7A3 H 0.1582 0.6314 0.6406 0.061 Uiso 1 1 calc R
C15A C 0.05973(8) 0.7811(3) 0.45089(11) 0.0249(4) Uani 1 1 d .
C16A C 0.04726(10) 0.9562(4) 0.40222(13) 0.0342(5) Uani 1 1 d .
H16A H 0.0258 1.0585 0.4131 0.041 Uiso 1 1 calc R
C17A C 0.06681(10) 0.9785(4) 0.33744(13) 0.0422(6) Uani 1 1 d .
H17A H 0.0579 1.0954 0.3047 0.051 Uiso 1 1 calc R
C18A C 0.09924(9) 0.8298(4) 0.32136(13) 0.0389(6) Uani 1 1 d .
H18A H 0.1122 0.8457 0.2779 0.047 Uiso 1 1 calc R
C19A C 0.11252(10) 0.6567(4) 0.36984(13) 0.0354(5) Uani 1 1 d .
H19A H 0.1347 0.5559 0.3593 0.042 Uiso 1 1 calc R
C20A C 0.09280(9) 0.6324(3) 0.43443(12) 0.0290(5) Uani 1 1 d .
H20A H 0.1019 0.5151 0.4669 0.035 Uiso 1 1 calc R
N1 N 0.21914(7) 0.2343(3) 0.10244(10) 0.0270(4) Uani 1 1 d .
N4 N 0.10543(7) 0.2328(3) 0.11575(10) 0.0274(4) Uani 1 1 d .
O2 O 0.22382(8) -0.0977(2) 0.11874(11) 0.0503(4) Uani 1 1 d .
O3 O 0.10450(8) -0.1006(3) 0.10608(11) 0.0498(4) Uani 1 1 d .
C2 C 0.19625(10) 0.0596(3) 0.11102(13) 0.0313(5) Uani 1 1 d .
C3 C 0.13051(10) 0.0583(3) 0.11063(13) 0.0314(5) Uani 1 1 d .
C5 C 0.14492(9) 0.4101(3) 0.13818(11) 0.0264(4) Uani 1 1 d .
H5 H 0.1158 0.5243 0.1204 0.032 Uiso 1 1 calc R
C6 C 0.17972(9) 0.4124(3) 0.08132(11) 0.0251(4) Uani 1 1 d .
H6 H 0.2091 0.5261 0.1006 0.030 Uiso 1 1 calc R
C7 C 0.27838(10) 0.2458(4) 0.09551(14) 0.0389(5) Uani 1 1 d .
H7A H 0.3019 0.1242 0.1161 0.058 Uiso 1 1 calc R
H7B H 0.3049 0.3524 0.1325 0.058 Uiso 1 1 calc R
H7C H 0.2673 0.2685 0.0335 0.058 Uiso 1 1 calc R
C8 C 0.04624(10) 0.2387(4) 0.12225(14) 0.0420(6) Uani 1 1 d .
H8A H 0.0233 0.1163 0.1008 0.063 Uiso 1 1 calc R
H8B H 0.0193 0.3452 0.0859 0.063 Uiso 1 1 calc R
H8C H 0.0571 0.2584 0.1844 0.063 Uiso 1 1 calc R
C9 C 0.19267(9) 0.4255(3) 0.24073(11) 0.0279(4) Uani 1 1 d .
C10 C 0.20046(10) 0.2748(4) 0.30050(12) 0.0331(5) Uani 1 1 d .
H10 H 0.1768 0.1589 0.2787 0.040 Uiso 1 1 calc R
C11 C 0.24332(10) 0.2951(4) 0.39283(13) 0.0407(6) Uani 1 1 d .
H11 H 0.2477 0.1936 0.4324 0.049 Uiso 1 1 calc R
C12 C 0.27932(10) 0.4643(5) 0.42592(13) 0.0464(7) Uani 1 1 d .
H12 H 0.3083 0.4774 0.4876 0.056 Uiso 1 1 calc R
C13 C 0.27214(12) 0.6134(4) 0.36715(15) 0.0492(7) Uani 1 1 d .
H13 H 0.2966 0.7278 0.3893 0.059 Uiso 1 1 calc R
C14 C 0.22866(11) 0.5966(4) 0.27448(14) 0.0403(6) Uani 1 1 d .
H14 H 0.2238 0.6999 0.2355 0.048 Uiso 1 1 calc R
C15 C 0.13273(8) 0.4336(3) -0.02059(11) 0.0268(4) Uani 1 1 d .
C16 C 0.12545(10) 0.2889(4) -0.08250(13) 0.0374(5) Uani 1 1 d .
H16 H 0.1482 0.1710 -0.0624 0.045 Uiso 1 1 calc R
C17 C 0.08416(11) 0.3190(5) -0.17503(14) 0.0497(7) Uani 1 1 d .
H17 H 0.0798 0.2214 -0.2163 0.060 Uiso 1 1 calc R
C18 C 0.05015(11) 0.4907(5) -0.20529(14) 0.0545(8) Uani 1 1 d .
H18 H 0.0228 0.5104 -0.2671 0.065 Uiso 1 1 calc R
C19 C 0.05644(11) 0.6338(5) -0.14447(14) 0.0487(7) Uani 1 1 d .
H19 H 0.0327 0.7499 -0.1651 0.058 Uiso 1 1 calc R
C20 C 0.09789(10) 0.6073(3) -0.05224(13) 0.0364(5) Uani 1 1 d .
H20 H 0.1023 0.7064 -0.0116 0.044 Uiso 1 1 calc R

loop_
_atom_site_aniso_label
_atom_site_aniso_U_11
_atom_site_aniso_U_22
_atom_site_aniso_U_33
_atom_site_aniso_U_23
_atom_site_aniso_U_13
_atom_site_aniso_U_12
N1A 0.0297(8) 0.0258(10) 0.0277(7) 0.0032(8) 0.0149(6) 0.0003(8)
O2A 0.0444(9) 0.0296(10) 0.0596(9) 0.0135(8) 0.0201(7) 0.0034(8)
C2A 0.0323(9) 0.0239(12) 0.0364(10) 0.0052(10) 0.0205(9) 0.0022(10)
C6A 0.0309(9) 0.0192(11) 0.0298(9) -0.0018(8) 0.0179(8) -0.0015(9)
C7A 0.0334(10) 0.0510(16) 0.0312(10) 0.0057(11) 0.0108(8) -0.0043(12)
C15A 0.0249(8) 0.0236(12) 0.0268(9) -0.0011(9) 0.0131(7) -0.0032(9)
C16A 0.0379(10) 0.0334(13) 0.0386(10) 0.0062(10) 0.0244(8) 0.0039(11)
C17A 0.0465(12) 0.0467(15) 0.0402(11) 0.0116(12) 0.0266(10) 0.0038(12)
C18A 0.0349(10) 0.0577(16) 0.0309(10) 0.0008(11) 0.0215(9) -0.0050(11)
C19A 0.0332(10) 0.0412(14) 0.0367(10) -0.0061(11) 0.0208(8) 0.0003(10)
C20A 0.0306(9) 0.0284(12) 0.0323(9) -0.0009(9) 0.0187(8) 0.0003(9)
N1 0.0314(8) 0.0245(9) 0.0295(8) 0.0041(8) 0.0183(7) 0.0051(8)
N4 0.0305(8) 0.0267(10) 0.0287(8) 0.0020(8) 0.0174(7) -0.0006(8)
O2 0.0677(10) 0.0289(10) 0.0704(10) 0.0132(9) 0.0463(9) 0.0174(9)
O3 0.0671(10) 0.0321(10) 0.0658(10) -0.0037(9) 0.0446(9) -0.0116(9)
C2 0.0446(11) 0.0228(12) 0.0314(9) 0.0042(9) 0.0222(9) 0.0048(11)
C3 0.0435(11) 0.0250(12) 0.0313(10) 0.0023(10) 0.0227(9) -0.0013(11)
C5 0.0324(9) 0.0227(11) 0.0260(8) 0.0044(9) 0.0157(7) 0.0067(10)
C6 0.0307(9) 0.0215(11) 0.0236(8) 0.0037(9) 0.0137(7) 0.0015(9)
C7 0.0339(10) 0.0484(14) 0.0426(10) 0.0071(12) 0.0252(9) 0.0071(12)
C8 0.0328(10) 0.0546(16) 0.0437(11) 0.0087(12) 0.0226(9) 0.0053(12)
C9 0.0332(9) 0.0298(12) 0.0251(8) 0.0012(9) 0.0178(7) 0.0074(10)
C10 0.0393(10) 0.0336(13) 0.0302(9) 0.0050(9) 0.0200(8) 0.0067(10)
C11 0.0415(11) 0.0517(16) 0.0302(10) 0.0126(11) 0.0185(9) 0.0139(12)
C12 0.0363(11) 0.073(2) 0.0263(9) -0.0041(13) 0.0121(8) 0.0080(14)
C13 0.0518(13) 0.0511(18) 0.0409(11) -0.0108(12) 0.0196(10) -0.0103(13)
C14 0.0514(12) 0.0355(15) 0.0350(10) -0.0003(11) 0.0220(10) -0.0021(12)
C15 0.0290(9) 0.0299(12) 0.0252(8) 0.0029(9) 0.0161(7) -0.0012(10)
C16 0.0398(10) 0.0445(15) 0.0325(10) -0.0006(11) 0.0212(9) -0.0013(11)
C17 0.0453(12) 0.073(2) 0.0307(11) -0.0101(13) 0.0189(10) -0.0138(15)
C18 0.0355(11) 0.094(2) 0.0251(10) 0.0142(14) 0.0080(9) -0.0018(15)
C19 0.0369(11) 0.0620(19) 0.0400(12) 0.0230(13) 0.0132(9) 0.0088(12)
C20 0.0392(11) 0.0326(14) 0.0384(11) 0.0107(10) 0.0198(9) 0.0015(11)

loop_
_atom_type_symbol
_atom_type_description
_atom_type_scat_dispersion_real
_atom_type_scat_dispersion_imag
_atom_type_scat_source
C C 0.0033 0.0016 'International Tables Vol C Tables 4.2.6.8 and 6.1.1.4'
H H 0.0000 0.0000 'International Tables Vol C Tables 4.2.6.8 and 6.1.1.4'
N N 0.0061 0.0033 'International Tables Vol C Tables 4.2.6.8 and 6.1.1.4'
O O 0.0106 0.0060 'International Tables Vol C Tables 4.2.6.8 and 6.1.1.4'

loop_
_geom_angle_atom_site_label_1
_geom_angle_atom_site_label_2
_geom_angle_atom_site_label_3
_geom_angle
_geom_angle_site_symmetry_1
_geom_angle_site_symmetry_3
C2A N1A C6A 120.48(15) . .
C2A N1A C7A 120.56(18) . .
C6A N1A C7A 117.90(17) . .
O2A C2A N1A 124.08(17) . .
O2A C2A C2A 118.35(12) . 2_556
N1A C2A C2A 117.57(10) . 2_556
N1A C6A C15A 112.18(15) . .
N1A C6A C6A 108.00(12) . 2_556
C15A C6A C6A 112.81(18) . 2_556
N1A C6A H6A 107.9 . .
C15A C6A H6A 107.9 . .
C6A C6A H6A 107.9 2_556 .
N1A C7A H7A1 109.5 . .
N1A C7A H7A2 109.5 . .
H7A1 C7A H7A2 109.5 . .
N1A C7A H7A3 109.5 . .
H7A1 C7A H7A3 109.5 . .
H7A2 C7A H7A3 109.5 . .
C20A C15A C16A 118.73(16) . .
C20A C15A C6A 122.97(17) . .
C16A C15A C6A 118.29(17) . .
C17A C16A C15A 120.2(2) . .
C17A C16A H16A 119.9 . .
C15A C16A H16A 119.9 . .
C18A C17A C16A 120.6(2) . .
C18A C17A H17A 119.7 . .
C16A C17A H17A 119.7 . .
C17A C18A C19A 119.76(18) . .
C17A C18A H18A 120.1 . .
C19A C18A H18A 120.1 . .
C18A C19A C20A 120.1(2) . .
C18A C19A H19A 119.9 . .
C20A C19A H19A 119.9 . .
C15A C20A C19A 120.6(2) . .
C15A C20A H20A 119.7 . .
C19A C20A H20A 119.7 . .
C2 N1 C6 121.05(15) . .
C2 N1 C7 120.59(19) . .
C6 N1 C7 117.21(17) . .
C3 N4 C5 119.87(15) . .
C3 N4 C8 119.90(19) . .
C5 N4 C8 118.36(18) . .
O2 C2 N1 124.12(18) . .
O2 C2 C3 118.40(19) . .
N1 C2 C3 117.47(18) . .
O3 C3 N4 123.74(18) . .
O3 C3 C2 118.46(19) . .
N4 C3 C2 117.80(18) . .
N4 C5 C6 108.41(15) . .
N4 C5 C9 111.90(16) . .
C6 C5 C9 112.32(15) . .
N4 C5 H5 108.0 . .
C6 C5 H5 108.0 . .
C9 C5 H5 108.0 . .
N1 C6 C15 112.20(16) . .
N1 C6 C5 108.09(15) . .
C15 C6 C5 112.77(15) . .
N1 C6 H6 107.9 . .
C15 C6 H6 107.9 . .
C5 C6 H6 107.9 . .
N1 C7 H7A 109.5 . .
N1 C7 H7B 109.5 . .
H7A C7 H7B 109.5 . .
N1 C7 H7C 109.5 . .
H7A C7 H7C 109.5 . .
H7B C7 H7C 109.5 . .
N4 C8 H8A 109.5 . .
N4 C8 H8B 109.5 . .
H8A C8 H8B 109.5 . .
N4 C8 H8C 109.5 . .
H8A C8 H8C 109.5 . .
H8B C8 H8C 109.5 . .
C10 C9 C14 118.81(17) . .
C10 C9 C5 122.23(19) . .
C14 C9 C5 118.96(18) . .
C9 C10 C11 120.6(2) . .
C9 C10 H10 119.7 . .
C11 C10 H10 119.7 . .
C12 C11 C10 120.4(2) . .
C12 C11 H11 119.8 . .
C10 C11 H11 119.8 . .
C13 C12 C11 119.30(19) . .
C13 C12 H12 120.4 . .
C11 C12 H12 120.4 . .
C12 C13 C14 121.1(2) . .
C12 C13 H13 119.5 . .
C14 C13 H13 119.5 . .
C9 C14 C13 119.8(2) . .
C9 C14 H14 120.1 . .
C13 C14 H14 120.1 . .
C16 C15 C20 118.73(17) . .
C16 C15 C6 122.49(19) . .
C20 C15 C6 118.74(19) . .
C15 C16 C17 120.3(2) . .
C15 C16 H16 119.9 . .
C17 C16 H16 119.9 . .
C18 C17 C16 120.4(2) . .
C18 C17 H17 119.8 . .
C16 C17 H17 119.8 . .
C17 C18 C19 119.76(19) . .
C17 C18 H18 120.1 . .
C19 C18 H18 120.1 . .
C18 C19 C20 120.6(3) . .
C18 C19 H19 119.7 . .
C20 C19 H19 119.7 . .
C15 C20 C19 120.2(2) . .
C15 C20 H20 119.9 . .
C19 C20 H20 119.9 . .

loop_
_geom_bond_atom_site_label_1
_geom_bond_atom_site_label_2
_geom_bond_distance
_geom_bond_site_symmetry_2
N1A C2A 1.336(3) .
N1A C6A 1.460(3) .
N1A C7A 1.469(2) .
O2A C2A 1.225(3) .
C2A C2A 1.554(4) 2_556
C6A C15A 1.526(2) .
C6A C6A 1.543(4) 2_556
C6A H6A 0.9800 .
C7A H7A1 0.9600 .
C7A H7A2 0.9600 .
C7A H7A3 0.9600 .
C15A C20A 1.385(3) .
C15A C16A 1.391(3) .
C16A C17A 1.388(3) .
C16A H16A 0.9300 .
C17A C18A 1.372(4) .
C17A H17A 0.9300 .
C18A C19A 1.377(3) .
C18A H18A 0.9300 .
C19A C20A 1.389(3) .
C19A H19A 0.9300 .
C20A H20A 0.9300 .
N1 C2 1.339(3) .
N1 C6 1.459(3) .
N1 C7 1.462(2) .
N4 C3 1.345(3) .
N4 C5 1.454(3) .
N4 C8 1.455(3) .
O2 C2 1.223(3) .
O3 C3 1.224(3) .
C2 C3 1.549(3) .
C5 C6 1.539(3) .
C5 C9 1.541(2) .
C5 H5 0.9800 .
C6 C15 1.532(2) .
C6 H6 0.9800 .
C7 H7A 0.9600 .
C7 H7B 0.9600 .
C7 H7C 0.9600 .
C8 H8A 0.9600 .
C8 H8B 0.9600 .
C8 H8C 0.9600 .
C9 C10 1.384(3) .
C9 C14 1.386(3) .
C10 C11 1.390(3) .
C10 H10 0.9300 .
C11 C12 1.374(4) .
C11 H11 0.9300 .
C12 C13 1.368(4) .
C12 H12 0.9300 .
C13 C14 1.395(3) .
C13 H13 0.9300 .
C14 H14 0.9300 .
C15 C16 1.382(3) .
C15 C20 1.386(3) .
C16 C17 1.395(3) .
C16 H16 0.9300 .
C17 C18 1.365(4) .
C17 H17 0.9300 .
C18 C19 1.367(4) .
C18 H18 0.9300 .
C19 C20 1.388(3) .
C19 H19 0.9300 .
C20 H20 0.9300 .

loop_
_geom_hbond_atom_site_label_D
_geom_hbond_atom_site_label_H
_geom_hbond_atom_site_label_A
_geom_hbond_distance_DH
_geom_hbond_distance_HA
_geom_hbond_distance_DA
_geom_hbond_angle_DHA
_geom_hbond_site_symmetry_A
C6A H6A O2A 0.98 2.58 3.452(3) 148.4 1_565
C16A H16A O2A 0.93 2.34 3.239(3) 163.0 2_566
C5 H5 O3 0.98 2.56 3.422(3) 147.2 1_565
C6 H6 O2 0.98 2.57 3.447(3) 148.5 1_565
C14 H14 O2 0.93 2.40 3.307(3) 164.3 1_565

loop_
_geom_torsion_atom_site_label_1
_geom_torsion_atom_site_label_2
_geom_torsion_atom_site_label_3
_geom_torsion_atom_site_label_4
_geom_torsion
_geom_torsion_site_symmetry_1
_geom_torsion_site_symmetry_3
_geom_torsion_site_symmetry_4
N1A C2A C2A N1A -13.1(4) . 2_556 2_556
N1A C6A C6A N1A -59.3(2) . 2_556 2_556
O2A C2A C2A O2A -12.7(4) . 2_556 2_556
C6A N1A C2A O2A 172.18(18) . . .
C7A N1A C2A O2A 4.2(3) . . .
C6A N1A C2A C2A -7.6(3) . . 2_556
C7A N1A C2A C2A -175.53(18) . . 2_556
C2A N1A C6A C15A -81.4(2) . . .
C7A N1A C6A C15A 86.9(2) . . .
C2A N1A C6A C6A 43.5(2) . . 2_556
C7A N1A C6A C6A -148.22(17) . . 2_556
N1A C6A C15A C20A 7.6(2) . . .
C6A C6A C15A C20A -114.62(15) 2_556 . .
N1A C6A C15A C16A -171.28(16) . . .
C6A C6A C15A C16A 66.48(17) 2_556 . .
C20A C15A C16A C17A 1.1(3) . . .
C6A C15A C16A C17A -179.96(18) . . .
C15A C16A C17A C18A -0.8(3) . . .
C16A C17A C18A C19A 0.0(3) . . .
C17A C18A C19A C20A 0.4(3) . . .
C16A C15A C20A C19A -0.7(3) . . .
C6A C15A C20A C19A -179.59(17) . . .
C18A C19A C20A C15A 0.0(3) . . .
C6 N1 C2 O2 171.66(18) . . .
C7 N1 C2 O2 4.2(3) . . .
C6 N1 C2 C3 -8.1(3) . . .
C7 N1 C2 C3 -175.48(16) . . .
C5 N4 C3 O3 168.32(19) . . .
C8 N4 C3 O3 4.1(3) . . .
C5 N4 C3 C2 -11.4(2) . . .
C8 N4 C3 C2 -175.55(16) . . .
O2 C2 C3 O3 -9.4(3) . . .
N1 C2 C3 O3 170.33(18) . . .
O2 C2 C3 N4 170.30(19) . . .
N1 C2 C3 N4 -10.0(3) . . .
C3 N4 C5 C6 45.7(2) . . .
C8 N4 C5 C6 -149.88(17) . . .
C3 N4 C5 C9 -78.7(2) . . .
C8 N4 C5 C9 85.7(2) . . .
C2 N1 C6 C15 -82.8(2) . . .
C7 N1 C6 C15 85.04(19) . . .
C2 N1 C6 C5 42.2(2) . . .
C7 N1 C6 C5 -149.99(17) . . .
N4 C5 C6 N1 -58.76(18) . . .
C9 C5 C6 N1 65.4(2) . . .
N4 C5 C6 C15 65.9(2) . . .
C9 C5 C6 C15 -169.97(18) . . .
N4 C5 C9 C10 6.6(2) . . .
C6 C5 C9 C10 -115.6(2) . . .
N4 C5 C9 C14 -172.86(17) . . .
C6 C5 C9 C14 64.9(2) . . .
C14 C9 C10 C11 0.4(3) . . .
C5 C9 C10 C11 -179.03(18) . . .
C9 C10 C11 C12 -1.0(3) . . .
C10 C11 C12 C13 0.6(3) . . .
C11 C12 C13 C14 0.4(4) . . .
C10 C9 C14 C13 0.5(3) . . .
C5 C9 C14 C13 180.0(2) . . .
C12 C13 C14 C9 -0.9(4) . . .
N1 C6 C15 C16 5.6(3) . . .
C5 C6 C15 C16 -116.7(2) . . .
N1 C6 C15 C20 -172.08(16) . . .
C5 C6 C15 C20 65.6(2) . . .
C20 C15 C16 C17 0.6(3) . . .
C6 C15 C16 C17 -177.14(19) . . .
C15 C16 C17 C18 -0.5(3) . . .
C16 C17 C18 C19 -0.2(4) . . .
C17 C18 C19 C20 1.0(4) . . .
C16 C15 C20 C19 0.2(3) . . .
C6 C15 C20 C19 177.98(18) . . .
C18 C19 C20 C15 -1.0(3) . . .
